data_7242638
loop_
_publ_author_name
'Gerasimova, Daria P.'
'Saifina, Alina F.'
'Zakharychev, Dmitry V.'
'Fayzullin, Robert R.'
'Kurbangalieva, Almira R.'
'Lodochnikova, Olga A.'

_publ_section_title
;
 The second example of doubly enantiophobic behavior during
 crystallization: a detailed crystallographic, thermochemical and
 spectroscopic study
;
_journal_issue 21
_journal_name_full CrystEngComm
_journal_page_first 3907
_journal_page_last 3918
_journal_paper_doi 10.1039/D1CE00227A
_journal_volume 23
_journal_year 2021
_chemical_absolute_configuration ad
_chemical_formula_moiety 'C17 H13 Cl2 N O2 S'
_chemical_formula_sum 'C17 H13 Cl2 N O2 S'
_chemical_formula_weight 366.24
_chemical_melting_point 421.2
_space_group_crystal_system monoclinic
_space_group_IT_number 4
_space_group_name_Hall 'P 2yb'
_space_group_name_H-M_alt 'P 1 21 1'
_atom_sites_solution_hydrogens mixed
_audit_creation_method SHELXL-2018/3
_audit_update_record
;
2021-02-11 deposited with the CCDC.	2021-04-12 downloaded from the CCDC.
;
_cell_angle_alpha 90
_cell_angle_beta 113.152(6)
_cell_angle_gamma 90
_cell_formula_units_Z 2
_cell_length_a 9.0476(8)
_cell_length_b 8.5404(8)
_cell_length_c 11.4193(11)
_cell_measurement_reflns_used 1570
_cell_measurement_temperature 293(2)
_cell_measurement_theta_max 20.24
_cell_measurement_theta_min 3.07
_cell_volume 811.31(14)
_computing_cell_refinement 'APEX3 v2019.11-0 (Bruker AXS)'
_computing_data_collection 'APEX3 v2019.11-0 (Bruker AXS)'
_computing_data_reduction 'APEX3 v2019.11-0 (Bruker AXS)'
_computing_molecular_graphics
;
WinGX (Farrugia, 2012); ORTEP-3 (Farrugia, 2012); PLATON (Spek, 2009);
Olex2 (Dolomanov et al., 2009); Mercury (Macrae, 2020)
;
_computing_publication_material
;
WinGX (Farrugia, 2012); PLATON (Spek, 2009);
Olex2 (Dolomanov et al., 2009); enCIFer (Allen, 2004)
;
_computing_structure_refinement 'SHELXL-2018/3 (Sheldrick, 2015)'
_computing_structure_solution 'SHELXT-2018/2 (Sheldrick, 2015)'
_diffrn_ambient_temperature 293(2)
_diffrn_measured_fraction_theta_full 0.997
_diffrn_measured_fraction_theta_max 0.996
_diffrn_measurement_device_type 'Bruker KAPPA APEX II'
_diffrn_measurement_method '\w and \f scans'
_diffrn_radiation_probe x-ray
_diffrn_radiation_type MoK\a
_diffrn_radiation_wavelength 0.71073
_diffrn_reflns_av_R_equivalents 0.0782
_diffrn_reflns_av_unetI/netI 0.0713
_diffrn_reflns_Laue_measured_fraction_full 0.997
_diffrn_reflns_Laue_measured_fraction_max 0.996
_diffrn_reflns_limit_h_max 10
_diffrn_reflns_limit_h_min -10
_diffrn_reflns_limit_k_max 10
_diffrn_reflns_limit_k_min -10
_diffrn_reflns_limit_l_max 13
_diffrn_reflns_limit_l_min -13
_diffrn_reflns_number 12856
_diffrn_reflns_point_group_measured_fraction_full 0.994
_diffrn_reflns_point_group_measured_fraction_max 0.991
_diffrn_reflns_theta_full 25.242
_diffrn_reflns_theta_max 25.331
_diffrn_reflns_theta_min 3.075
_diffrn_source 'sealed x-ray tube'
_exptl_absorpt_coefficient_mu 0.536
_exptl_absorpt_correction_T_max 0.7780
_exptl_absorpt_correction_T_min 0.6507
_exptl_absorpt_correction_type numerical
_exptl_absorpt_process_details
;
SADABS-2016/2 (Stalke et al., 2015)

 Equivalent reflections defined by point group 2 for scaling and error model
 Restraint esd for equal adjacent scale factors =  0.0050
 Maximum odd and even orders for spherical harmonics =   3   6
 wR2(int) =  0.0675 (selected reflections only, after parameter refinement)
 Estimated minimum and maximum transmission:  0.6507  0.7780
 Additional spherical absorption correction applied with mu*r =  0.1500
 Lambda/2 correction factor = 0.00150
;
_exptl_crystal_colour colorless
_exptl_crystal_density_diffrn 1.499
_exptl_crystal_description prism
_exptl_crystal_F_000 376
_exptl_crystal_recrystallization_method 'from a benzene solution'
_exptl_crystal_size_max 0.542
_exptl_crystal_size_mid 0.274
_exptl_crystal_size_min 0.164
_refine_diff_density_max 0.200
_refine_diff_density_min -0.232
_refine_diff_density_rms 0.051
_refine_ls_abs_structure_details
;
 Flack x determined using 726 quotients [(I+)-(I-)]/[(I+)+(I-)]
 (Parsons, Flack and Wagner, Acta Cryst. B69 (2013) 249-259).
;
_refine_ls_abs_structure_Flack -0.04(8)
_refine_ls_extinction_method none
_refine_ls_goodness_of_fit_ref 1.027
_refine_ls_hydrogen_treatment mixed
_refine_ls_matrix_type full
_refine_ls_number_parameters 212
_refine_ls_number_reflns 2928
_refine_ls_number_restraints 2
_refine_ls_restrained_S_all 1.026
_refine_ls_R_factor_all 0.0744
_refine_ls_R_factor_gt 0.0458
_refine_ls_shift/su_max 0.000
_refine_ls_shift/su_mean 0.000
_refine_ls_structure_factor_coef Fsqd
_refine_ls_weighting_details 'w=1/[\s^2^(Fo^2^)+(0.0393P)^2^] where P=(Fo^2^+2Fc^2^)/3'
_refine_ls_weighting_scheme calc
_refine_ls_wR_factor_gt 0.0884
_refine_ls_wR_factor_ref 0.1025
_reflns_Friedel_coverage 0.856
_reflns_Friedel_fraction_full 0.990
_reflns_Friedel_fraction_max 0.985
_reflns_number_gt 2139
_reflns_number_total 2928
_reflns_threshold_expression 'I > 2\s(I)'
_cod_data_source_file d1ce00227a1.cif
_cod_data_source_block dasha5
_cod_depositor_comments 'Adding full bibliography for 7242637--7242638.cif.'
_cod_original_cell_volume 811.31(13)
_cod_original_sg_symbol_H-M 'P 21'
_cod_database_code 7242638
_shelx_shelxl_version_number 2018/3
_shelx_space_group_comment
;
The symmetry employed for this shelxl refinement is uniquely defined
by the following loop, which should always be used as a source of
symmetry information in preference to the above space-group names.
They are only intended as comments.
;
_shelx_estimated_absorpt_t_min 0.760
_shelx_estimated_absorpt_t_max 0.917

loop_
_space_group_symop_operation_xyz
'x, y, z'
'-x, y+1/2, -z'

loop_
_atom_site_label
_atom_site_type_symbol
_atom_site_fract_x
_atom_site_fract_y
_atom_site_fract_z
_atom_site_U_iso_or_equiv
_atom_site_adp_type
_atom_site_occupancy
_atom_site_site_symmetry_order
_atom_site_calc_flag
_atom_site_refinement_flags_posn
_atom_site_refinement_flags_adp
_atom_site_refinement_flags_occupancy
_atom_site_disorder_assembly
_atom_site_disorder_group
Cl1 Cl 0.29080(18) 0.45107(17) 0.62948(14) 0.0495(4) Uani 1 1 d . . . . .
Cl2 Cl 0.8862(2) 0.8178(2) 0.95492(17) 0.0681(6) Uani 1 1 d . . . . .
S1 S 0.3892(2) 0.6869(2) 0.40304(15) 0.0496(5) Uani 1 1 d . . . . .
O2 O -0.0805(5) 0.4387(5) 0.4890(4) 0.0476(11) Uani 1 1 d . . . . .
O5 O 0.0322(5) 0.8188(5) 0.2718(4) 0.0425(10) Uani 1 1 d D . . . .
H5 H 0.040(8) 0.875(6) 0.333(4) 0.06(2) Uiso 1 1 d D . . . .
N1 N -0.0642(5) 0.5842(5) 0.3255(4) 0.0356(11) Uani 1 1 d . . . . .
C2 C -0.0042(7) 0.5104(6) 0.4389(5) 0.0358(14) Uani 1 1 d . . . . .
C3 C 0.1715(6) 0.5339(6) 0.4886(5) 0.0319(13) Uani 1 1 d . . . . .
C4 C 0.2126(6) 0.6171(6) 0.4063(5) 0.0346(13) Uani 1 1 d . . . . .
C5 C 0.0582(6) 0.6599(6) 0.2922(5) 0.0339(13) Uani 1 1 d . . . . .
H50 H 0.060235 0.610984 0.215223 0.041 Uiso 1 1 calc R U . . .
C6 C -0.2320(6) 0.5780(7) 0.2370(5) 0.0413(15) Uani 1 1 d . . . . .
H6A H -0.262362 0.678542 0.194801 0.050 Uiso 1 1 calc R U . . .
H6B H -0.298773 0.559441 0.284508 0.050 Uiso 1 1 calc R U . . .
C7 C -0.2638(6) 0.4511(7) 0.1374(5) 0.0347(13) Uani 1 1 d . . . . .
C8 C -0.2284(7) 0.2950(7) 0.1721(6) 0.0440(16) Uani 1 1 d . . . . .
H8 H -0.186315 0.267327 0.257753 0.053 Uiso 1 1 calc R U . . .
C9 C -0.2553(7) 0.1809(8) 0.0804(6) 0.0545(17) Uani 1 1 d . . . . .
H9 H -0.230740 0.076882 0.104080 0.065 Uiso 1 1 calc R U . . .
C10 C -0.3180(8) 0.2216(9) -0.0452(7) 0.061(2) Uani 1 1 d . . . . .
H10 H -0.335203 0.144799 -0.106891 0.073 Uiso 1 1 calc R U . . .
C11 C -0.3560(9) 0.3737(10) -0.0814(7) 0.070(2) Uani 1 1 d . . . . .
H11 H -0.398640 0.400075 -0.167318 0.084 Uiso 1 1 calc R U . . .
C12 C -0.3306(7) 0.4890(8) 0.0106(6) 0.0500(18) Uani 1 1 d . . . . .
H12 H -0.359058 0.592182 -0.014112 0.060 Uiso 1 1 calc R U . . .
C13 C 0.5219(7) 0.7075(7) 0.5640(5) 0.0390(14) Uani 1 1 d . . . . .
C14 C 0.4780(7) 0.7896(7) 0.6491(6) 0.0432(16) Uani 1 1 d . . . . .
H14 H 0.372811 0.824739 0.624899 0.052 Uiso 1 1 calc R U . . .
C15 C 0.5895(7) 0.8197(8) 0.7700(6) 0.0448(15) Uani 1 1 d . . . . .
H15 H 0.559644 0.873136 0.828241 0.054 Uiso 1 1 calc R U . . .
C16 C 0.7452(7) 0.7702(7) 0.8039(6) 0.0439(16) Uani 1 1 d . . . . .
C17 C 0.7911(7) 0.6870(8) 0.7216(6) 0.0522(17) Uani 1 1 d . . . . .
H17 H 0.896688 0.652810 0.746404 0.063 Uiso 1 1 calc R U . . .
C18 C 0.6787(7) 0.6546(7) 0.6011(6) 0.0475(16) Uani 1 1 d . . . . .
H18 H 0.708126 0.597005 0.544602 0.057 Uiso 1 1 calc R U . . .

loop_
_atom_site_aniso_label
_atom_site_aniso_U_11
_atom_site_aniso_U_22
_atom_site_aniso_U_33
_atom_site_aniso_U_23
_atom_site_aniso_U_13
_atom_site_aniso_U_12
Cl1 0.0491(10) 0.0513(10) 0.0383(9) 0.0129(8) 0.0067(7) 0.0016(8)
Cl2 0.0503(11) 0.0853(14) 0.0508(12) -0.0136(10) 0.0008(9) 0.0005(10)
S1 0.0429(9) 0.0713(12) 0.0356(9) -0.0012(9) 0.0164(7) -0.0105(8)
O2 0.044(2) 0.057(3) 0.039(2) 0.010(2) 0.014(2) -0.009(2)
O5 0.056(3) 0.035(2) 0.032(3) 0.005(2) 0.012(2) -0.003(2)
N1 0.033(3) 0.039(3) 0.029(3) 0.001(2) 0.005(2) -0.007(2)
C2 0.045(4) 0.033(3) 0.027(3) -0.003(2) 0.013(3) -0.002(3)
C3 0.032(3) 0.031(3) 0.027(3) 0.001(2) 0.006(2) 0.000(2)
C4 0.037(3) 0.034(3) 0.033(3) -0.006(2) 0.013(3) -0.004(2)
C5 0.038(3) 0.036(4) 0.027(3) 0.000(2) 0.012(3) -0.002(2)
C6 0.038(3) 0.042(4) 0.039(4) 0.004(3) 0.010(3) 0.002(3)
C7 0.026(3) 0.041(3) 0.034(3) -0.002(3) 0.008(2) -0.005(3)
C8 0.049(4) 0.043(4) 0.040(4) 0.002(3) 0.017(3) 0.001(3)
C9 0.061(4) 0.040(4) 0.067(5) -0.010(4) 0.030(4) -0.007(3)
C10 0.058(5) 0.072(5) 0.047(4) -0.026(4) 0.015(4) -0.016(4)
C11 0.071(5) 0.082(6) 0.031(4) -0.009(4) -0.007(4) 0.003(4)
C12 0.048(4) 0.053(4) 0.037(4) 0.001(3) 0.004(3) 0.001(3)
C13 0.036(3) 0.040(3) 0.043(3) -0.004(3) 0.018(3) -0.005(3)
C14 0.033(3) 0.044(4) 0.048(4) -0.005(3) 0.012(3) -0.002(3)
C15 0.043(4) 0.049(4) 0.044(4) -0.009(3) 0.019(3) -0.001(3)
C16 0.036(4) 0.044(4) 0.042(4) 0.000(3) 0.006(3) -0.003(3)
C17 0.033(3) 0.064(4) 0.054(4) -0.006(4) 0.012(3) 0.009(3)
C18 0.039(4) 0.055(4) 0.050(4) -0.009(3) 0.019(3) 0.005(3)

loop_
_atom_type_symbol
_atom_type_description
_atom_type_scat_dispersion_real
_atom_type_scat_dispersion_imag
_atom_type_scat_source
C C 0.0033 0.0016 'International Tables Vol C Tables 4.2.6.8 and 6.1.1.4'
H H 0.0000 0.0000 'International Tables Vol C Tables 4.2.6.8 and 6.1.1.4'
N N 0.0061 0.0033 'International Tables Vol C Tables 4.2.6.8 and 6.1.1.4'
O O 0.0106 0.0060 'International Tables Vol C Tables 4.2.6.8 and 6.1.1.4'
S S 0.1246 0.1234 'International Tables Vol C Tables 4.2.6.8 and 6.1.1.4'
Cl Cl 0.1484 0.1585 'International Tables Vol C Tables 4.2.6.8 and 6.1.1.4'

loop_
_geom_angle_atom_site_label_1
_geom_angle_atom_site_label_2
_geom_angle_atom_site_label_3
_geom_angle
_geom_angle_site_symmetry_1
_geom_angle_site_symmetry_3
_geom_angle_publ_flag
C4 S1 C13 105.6(3) . . ?
C5 O5 H5 119(5) . . ?
C2 N1 C5 113.5(4) . . ?
C2 N1 C6 124.4(5) . . ?
C5 N1 C6 121.8(4) . . ?
O2 C2 N1 126.7(5) . . ?
O2 C2 C3 127.6(5) . . ?
N1 C2 C3 105.8(5) . . ?
C4 C3 C2 110.8(5) . . ?
C4 C3 Cl1 129.5(4) . . ?
C2 C3 Cl1 119.6(4) . . ?
C3 C4 C5 108.1(5) . . ?
C3 C4 S1 135.6(4) . . ?
C5 C4 S1 116.3(4) . . ?
O5 C5 N1 112.6(5) . . ?
O5 C5 C4 114.6(4) . . ?
N1 C5 C4 101.8(4) . . ?
O5 C5 H50 109.2 . . ?
N1 C5 H50 109.2 . . ?
C4 C5 H50 109.2 . . ?
N1 C6 C7 112.6(5) . . ?
N1 C6 H6A 109.1 . . ?
C7 C6 H6A 109.1 . . ?
N1 C6 H6B 109.1 . . ?
C7 C6 H6B 109.1 . . ?
H6A C6 H6B 107.8 . . ?
C12 C7 C8 118.9(5) . . ?
C12 C7 C6 119.9(5) . . ?
C8 C7 C6 121.2(5) . . ?
C9 C8 C7 120.5(6) . . ?
C9 C8 H8 119.7 . . ?
C7 C8 H8 119.7 . . ?
C10 C9 C8 119.6(6) . . ?
C10 C9 H9 120.2 . . ?
C8 C9 H9 120.2 . . ?
C9 C10 C11 120.8(6) . . ?
C9 C10 H10 119.6 . . ?
C11 C10 H10 119.6 . . ?
C10 C11 C12 119.8(6) . . ?
C10 C11 H11 120.1 . . ?
C12 C11 H11 120.1 . . ?
C7 C12 C11 120.2(6) . . ?
C7 C12 H12 119.9 . . ?
C11 C12 H12 119.9 . . ?
C14 C13 C18 119.6(5) . . ?
C14 C13 S1 121.3(4) . . ?
C18 C13 S1 118.7(4) . . ?
C15 C14 C13 120.1(5) . . ?
C15 C14 H14 120.0 . . ?
C13 C14 H14 120.0 . . ?
C16 C15 C14 119.5(6) . . ?
C16 C15 H15 120.3 . . ?
C14 C15 H15 120.3 . . ?
C17 C16 C15 121.4(5) . . ?
C17 C16 Cl2 120.0(5) . . ?
C15 C16 Cl2 118.6(5) . . ?
C16 C17 C18 119.1(6) . . ?
C16 C17 H17 120.5 . . ?
C18 C17 H17 120.5 . . ?
C17 C18 C13 120.3(6) . . ?
C17 C18 H18 119.9 . . ?
C13 C18 H18 119.9 . . ?

loop_
_geom_bond_atom_site_label_1
_geom_bond_atom_site_label_2
_geom_bond_distance
_geom_bond_site_symmetry_2
_geom_bond_publ_flag
Cl1 C3 1.699(5) . ?
Cl2 C16 1.742(6) . ?
S1 C4 1.720(6) . ?
S1 C13 1.765(6) . ?
O2 C2 1.220(6) . ?
O5 C5 1.381(7) . ?
O5 H5 0.824(14) . ?
N1 C2 1.347(7) . ?
N1 C5 1.456(7) . ?
N1 C6 1.457(6) . ?
C2 C3 1.477(8) . ?
C3 C4 1.342(8) . ?
C4 C5 1.533(7) . ?
C5 H50 0.9800 . ?
C6 C7 1.515(8) . ?
C6 H6A 0.9700 . ?
C6 H6B 0.9700 . ?
C7 C12 1.371(8) . ?
C7 C8 1.392(8) . ?
C8 C9 1.380(9) . ?
C8 H8 0.9300 . ?
C9 C10 1.363(9) . ?
C9 H9 0.9300 . ?
C10 C11 1.365(10) . ?
C10 H10 0.9300 . ?
C11 C12 1.392(9) . ?
C11 H11 0.9300 . ?
C12 H12 0.9300 . ?
C13 C14 1.377(8) . ?
C13 C18 1.387(8) . ?
C14 C15 1.376(8) . ?
C14 H14 0.9300 . ?
C15 C16 1.373(8) . ?
C15 H15 0.9300 . ?
C16 C17 1.367(9) . ?
C17 C18 1.380(8) . ?
C17 H17 0.9300 . ?
C18 H18 0.9300 . ?

loop_
_geom_hbond_atom_site_label_D
_geom_hbond_atom_site_label_H
_geom_hbond_atom_site_label_A
_geom_hbond_distance_DH
_geom_hbond_distance_HA
_geom_hbond_distance_DA
_geom_hbond_angle_DHA
_geom_hbond_site_symmetry_A
_geom_hbond_publ_flag
O5 H5 O2 0.824(14) 2.00(3) 2.787(6) 160(6) 2_556 yes

loop_
_geom_torsion_atom_site_label_1
_geom_torsion_atom_site_label_2
_geom_torsion_atom_site_label_3
_geom_torsion_atom_site_label_4
_geom_torsion
_geom_torsion_site_symmetry_1
_geom_torsion_site_symmetry_2
_geom_torsion_site_symmetry_3
_geom_torsion_site_symmetry_4
_geom_torsion_publ_flag
C5 N1 C2 O2 179.7(6) . . . . ?
C6 N1 C2 O2 -6.1(9) . . . . ?
C5 N1 C2 C3 -0.5(6) . . . . ?
C6 N1 C2 C3 173.7(5) . . . . ?
O2 C2 C3 C4 179.1(6) . . . . ?
N1 C2 C3 C4 -0.7(6) . . . . ?
O2 C2 C3 Cl1 1.9(8) . . . . ?
N1 C2 C3 Cl1 -177.8(4) . . . . ?
C2 C3 C4 C5 1.5(6) . . . . ?
Cl1 C3 C4 C5 178.2(4) . . . . ?
C2 C3 C4 S1 179.3(5) . . . . ?
Cl1 C3 C4 S1 -3.9(9) . . . . ?
C13 S1 C4 C3 -25.9(7) . . . . ?
C13 S1 C4 C5 151.8(4) . . . . ?
C2 N1 C5 O5 -121.8(5) . . . . ?
C6 N1 C5 O5 63.8(6) . . . . ?
C2 N1 C5 C4 1.3(6) . . . . ?
C6 N1 C5 C4 -173.1(5) . . . . ?
C3 C4 C5 O5 120.1(5) . . . . ?
S1 C4 C5 O5 -58.2(6) . . . . ?
C3 C4 C5 N1 -1.7(6) . . . . ?
S1 C4 C5 N1 -180.0(4) . . . . ?
C2 N1 C6 C7 -94.2(6) . . . . ?
C5 N1 C6 C7 79.6(6) . . . . ?
N1 C6 C7 C12 -123.2(6) . . . . ?
N1 C6 C7 C8 57.7(7) . . . . ?
C12 C7 C8 C9 2.1(9) . . . . ?
C6 C7 C8 C9 -178.9(5) . . . . ?
C7 C8 C9 C10 -0.5(9) . . . . ?
C8 C9 C10 C11 -0.6(11) . . . . ?
C9 C10 C11 C12 0.0(12) . . . . ?
C8 C7 C12 C11 -2.7(10) . . . . ?
C6 C7 C12 C11 178.2(6) . . . . ?
C10 C11 C12 C7 1.7(11) . . . . ?
C4 S1 C13 C14 -52.0(6) . . . . ?
C4 S1 C13 C18 135.1(5) . . . . ?
C18 C13 C14 C15 0.4(9) . . . . ?
S1 C13 C14 C15 -172.4(5) . . . . ?
C13 C14 C15 C16 1.4(9) . . . . ?
C14 C15 C16 C17 -2.1(10) . . . . ?
C14 C15 C16 Cl2 177.0(5) . . . . ?
C15 C16 C17 C18 1.0(11) . . . . ?
Cl2 C16 C17 C18 -178.1(5) . . . . ?
C16 C17 C18 C13 0.8(10) . . . . ?
C14 C13 C18 C17 -1.5(9) . . . . ?
S1 C13 C18 C17 171.5(5) . . . . ?
